data_4349597
loop_
_publ_author_name
'Mahmoudi, Ghodrat'
'Safin, Damir A.'
'Mitoraj, Mariusz P.'
'Amini, Mojtaba'
'Kubicki, Maciej'
'Doert, Thomas'
'Locherer, Franziska'
'Fleck, Michel'

_publ_section_title
;
 Anion-driven tetrel bond-induced engineering of lead(ii) architectures
 with N&#x2032;-(1-(2-pyridyl)ethylidene)nicotinohydrazide: experimental
 and theoretical findings
;
_journal_issue 1
_journal_name_full 'Inorganic Chemistry Frontiers'
_journal_page_first 171
_journal_paper_doi 10.1039/C6QI00477F
_journal_volume 4
_journal_year 2017
_chemical_formula_moiety 'C15 H15 N4 O3 Pb, Cl O4'
_chemical_formula_sum 'C15 H15 Cl N4 O7 Pb'
_chemical_formula_weight 605.95
_space_group_crystal_system orthorhombic
_space_group_IT_number 61
_space_group_name_Hall '-P 2ac 2ab'
_space_group_name_H-M_alt 'P b c a'
_atom_sites_solution_hydrogens geom
_audit_creation_method SHELXL-2013
_audit_update_record
;
2015-04-14 deposited with the CCDC.
2016-11-25 downloaded from the CCDC.
;
_cell_angle_alpha 90
_cell_angle_beta 90
_cell_angle_gamma 90
_cell_formula_units_Z 8
_cell_length_a 12.8619(4)
_cell_length_b 15.9903(5)
_cell_length_c 18.1591(6)
_cell_measurement_temperature 296(2)
_cell_volume 3734.7(2)
_computing_cell_refinement 'Bruker SAINT'
_computing_data_collection 'Bruker SMART'
_computing_data_reduction 'Bruker SAINT'
_computing_molecular_graphics 'Mercury (MacRae et al., 2009)'
_computing_publication_material 'SHELXL-2013 (Sheldrick, 2013)'
_computing_structure_refinement 'SHELXL-2013 (Sheldrick, 2013)'
_computing_structure_solution 'SIR92 (Altomare et al., 1993)'
_diffrn_ambient_temperature 296(2)
_diffrn_measured_fraction_theta_full 1.000
_diffrn_measured_fraction_theta_max 1.000
_diffrn_measurement_device_type 'Bruker APEX-II CCD'
_diffrn_measurement_method '\f and \w scans'
_diffrn_radiation_monochromator graphite
_diffrn_radiation_source 'fine-focus sealed tube'
_diffrn_radiation_type MoK\a
_diffrn_radiation_wavelength 0.71073
_diffrn_reflns_av_R_equivalents 0.0688
_diffrn_reflns_av_unetI/netI 0.0497
_diffrn_reflns_Laue_measured_fraction_full 1.000
_diffrn_reflns_Laue_measured_fraction_max 1.000
_diffrn_reflns_limit_h_max 15
_diffrn_reflns_limit_h_min -15
_diffrn_reflns_limit_k_max 18
_diffrn_reflns_limit_k_min -18
_diffrn_reflns_limit_l_max 21
_diffrn_reflns_limit_l_min -21
_diffrn_reflns_number 14736
_diffrn_reflns_point_group_measured_fraction_full 1.000
_diffrn_reflns_point_group_measured_fraction_max 1.000
_diffrn_reflns_theta_full 25.000
_diffrn_reflns_theta_max 24.999
_diffrn_reflns_theta_min 2.321
_exptl_absorpt_coefficient_mu 9.225
_exptl_absorpt_correction_T_max 0.4471
_exptl_absorpt_correction_T_min 0.2383
_exptl_absorpt_correction_type multi-scan
_exptl_absorpt_process_details 'SADABS, Bruker-AXS, 2010'
_exptl_crystal_colour colourless
_exptl_crystal_density_diffrn 2.155
_exptl_crystal_description block
_exptl_crystal_F_000 2304
_exptl_crystal_size_max 0.220
_exptl_crystal_size_mid 0.130
_exptl_crystal_size_min 0.100
_refine_diff_density_max 2.935
_refine_diff_density_min -1.605
_refine_diff_density_rms 0.208
_refine_ls_extinction_method none
_refine_ls_goodness_of_fit_ref 1.109
_refine_ls_hydrogen_treatment constr
_refine_ls_matrix_type full
_refine_ls_number_parameters 255
_refine_ls_number_reflns 3288
_refine_ls_number_restraints 0
_refine_ls_restrained_S_all 1.109
_refine_ls_R_factor_all 0.0604
_refine_ls_R_factor_gt 0.0404
_refine_ls_shift/su_max 0.001
_refine_ls_shift/su_mean 0.000
_refine_ls_structure_factor_coef Fsqd
_refine_ls_weighting_details 'w=1/[\s^2^(Fo^2^)+(0.0400P)^2^] where P=(Fo^2^+2Fc^2^)/3'
_refine_ls_weighting_scheme calc
_refine_ls_wR_factor_gt 0.0936
_refine_ls_wR_factor_ref 0.0963
_reflns_Friedel_coverage 0.000
_reflns_number_gt 2240
_reflns_number_total 3288
_reflns_threshold_expression 'I > 2\s(I)'
_cod_data_source_file c6qi00477f2.cif
_cod_data_source_block 6
_cod_database_code 4349597
_shelx_space_group_comment
;
The symmetry employed for this shelxl refinement is uniquely defined
by the following loop, which should always be used as a source of
symmetry information in preference to the above space-group names.
They are only intended as comments.
;
_shelx_estimated_absorpt_t_min 0.236
_shelx_estimated_absorpt_t_max 0.459
_shelxl_version_number 2013-4

loop_
_space_group_symop_operation_xyz
'x, y, z'
'x+1/2, -y+1/2, -z'
'-x, y+1/2, -z+1/2'
'-x+1/2, -y, z+1/2'
'-x, -y, -z'
'-x-1/2, y-1/2, z'
'x, -y-1/2, z-1/2'
'x-1/2, y, -z-1/2'

loop_
_atom_site_label
_atom_site_type_symbol
_atom_site_fract_x
_atom_site_fract_y
_atom_site_fract_z
_atom_site_U_iso_or_equiv
_atom_site_adp_type
_atom_site_occupancy
_atom_site_site_symmetry_order
_atom_site_calc_flag
_atom_site_refinement_flags_posn
_atom_site_refinement_flags_adp
Pb1 Pb 0.74134(2) 0.60111(2) 0.56881(2) 0.03594(13) Uani 1 1 d . .
N1A N 0.2603(5) 0.7517(4) 0.5089(4) 0.0430(17) Uani 1 1 d . .
C2A C 0.3543(6) 0.7166(5) 0.5163(5) 0.037(2) Uani 1 1 d . .
H2A H 0.4097 0.7385 0.4896 0.044 Uiso 1 1 calc R U
C3A C 0.3717(5) 0.6494(4) 0.5619(4) 0.0277(18) Uani 1 1 d . .
C4A C 0.2915(6) 0.6209(5) 0.6044(5) 0.0372(19) Uani 1 1 d . .
H4A H 0.3018 0.5775 0.6377 0.045 Uiso 1 1 calc R U
C5A C 0.1948(7) 0.6578(6) 0.5972(5) 0.049(2) Uani 1 1 d . .
H5A H 0.1387 0.6394 0.6251 0.058 Uiso 1 1 calc R U
C6A C 0.1837(7) 0.7217(5) 0.5481(5) 0.050(3) Uani 1 1 d . .
H6A H 0.1181 0.7451 0.5422 0.061 Uiso 1 1 calc R U
C7A C 0.4781(5) 0.6142(5) 0.5660(4) 0.0325(18) Uani 1 1 d . .
O7A O 0.5555(4) 0.6559(3) 0.5488(3) 0.0488(16) Uani 1 1 d . .
N8A N 0.4857(4) 0.5327(3) 0.5888(4) 0.0343(16) Uani 1 1 d . .
H8A H 0.4302 0.5026 0.5988 0.041 Uiso 1 1 calc R U
N9A N 0.5839(4) 0.5003(4) 0.5953(3) 0.0311(15) Uani 1 1 d . .
C10A C 0.5955(6) 0.4291(5) 0.6277(4) 0.0315(19) Uani 1 1 d . .
C101 C 0.5095(6) 0.3802(5) 0.6598(5) 0.051(2) Uani 1 1 d . .
H10C H 0.4577 0.3701 0.6228 0.076 Uiso 1 1 calc R U
H10B H 0.4792 0.4108 0.6999 0.076 Uiso 1 1 calc R U
H10A H 0.5358 0.3277 0.6776 0.076 Uiso 1 1 calc R U
C11A C 0.7061(6) 0.3982(4) 0.6312(4) 0.0289(17) Uani 1 1 d . .
N12A N 0.7768(5) 0.4433(4) 0.5961(4) 0.0406(17) Uani 1 1 d . .
C13A C 0.8772(6) 0.4173(5) 0.5949(5) 0.051(2) Uani 1 1 d . .
H13A H 0.9264 0.4487 0.5695 0.061 Uiso 1 1 calc R U
C14A C 0.9080(7) 0.3447(6) 0.6311(5) 0.050(3) Uani 1 1 d . .
H14A H 0.9766 0.3266 0.6291 0.060 Uiso 1 1 calc R U
C15A C 0.8353(6) 0.3009(5) 0.6695(5) 0.048(2) Uani 1 1 d . .
H15A H 0.8548 0.2537 0.6960 0.057 Uiso 1 1 calc R U
C16A C 0.7325(6) 0.3265(5) 0.6690(5) 0.043(2) Uani 1 1 d . .
H16A H 0.6821 0.2958 0.6938 0.051 Uiso 1 1 calc R U
C1B C 0.7943(7) 0.5706(5) 0.4218(5) 0.044(2) Uani 1 1 d . .
O11B O 0.7001(4) 0.5651(3) 0.4455(3) 0.0415(14) Uani 1 1 d . .
O12B O 0.8677(4) 0.5763(4) 0.4654(4) 0.0513(16) Uani 1 1 d . .
C2B C 0.8115(8) 0.5737(7) 0.3373(6) 0.077(3) Uani 1 1 d . .
H2B3 H 0.8774 0.5489 0.3255 0.116 Uiso 1 1 calc R U
H2B2 H 0.8106 0.6308 0.3210 0.116 Uiso 1 1 calc R U
H2B1 H 0.7570 0.5432 0.3131 0.116 Uiso 1 1 calc R U
Cl1C Cl 0.94073(18) 0.62269(16) 0.71811(15) 0.0562(6) Uani 1 1 d . .
O1C O 0.8568(9) 0.5742(7) 0.7299(5) 0.166(6) Uani 1 1 d . .
O2C O 0.9369(8) 0.6919(5) 0.7645(4) 0.103(3) Uani 1 1 d . .
O3C O 1.0348(10) 0.5815(9) 0.7395(6) 0.177(6) Uani 1 1 d . .
O4C O 0.9464(5) 0.6455(5) 0.6432(4) 0.075(2) Uani 1 1 d . .

loop_
_atom_site_aniso_label
_atom_site_aniso_U_11
_atom_site_aniso_U_22
_atom_site_aniso_U_33
_atom_site_aniso_U_23
_atom_site_aniso_U_13
_atom_site_aniso_U_12
Pb1 0.02638(18) 0.03023(18) 0.0512(2) 0.00287(16) -0.00205(14) -0.00463(12)
N1A 0.037(4) 0.030(3) 0.062(5) 0.006(4) -0.001(3) 0.009(3)
C2A 0.032(4) 0.028(4) 0.050(6) 0.005(4) 0.009(4) 0.003(3)
C3A 0.019(4) 0.023(4) 0.041(5) 0.001(4) 0.005(3) 0.001(3)
C4A 0.032(4) 0.033(4) 0.046(5) 0.000(4) -0.003(4) 0.005(4)
C5A 0.029(5) 0.051(6) 0.065(7) 0.012(5) 0.008(4) 0.001(4)
C6A 0.032(5) 0.044(6) 0.076(7) 0.005(5) -0.001(4) 0.012(4)
C7A 0.026(4) 0.028(4) 0.043(5) -0.001(4) -0.003(3) 0.000(3)
O7A 0.023(3) 0.028(3) 0.095(5) 0.020(3) 0.004(3) -0.001(2)
N8A 0.019(3) 0.021(3) 0.063(5) 0.010(3) -0.002(3) 0.001(2)
N9A 0.021(3) 0.024(3) 0.049(4) 0.003(3) -0.001(3) 0.001(3)
C10A 0.027(4) 0.023(4) 0.044(5) -0.003(4) -0.003(4) -0.004(3)
C101 0.032(4) 0.037(5) 0.084(7) 0.017(5) -0.002(5) 0.006(4)
C11A 0.029(4) 0.021(4) 0.037(4) -0.004(4) -0.004(3) 0.000(3)
N12A 0.023(3) 0.037(4) 0.062(5) -0.001(4) 0.001(3) 0.007(3)
C13A 0.027(4) 0.046(6) 0.080(7) -0.009(5) -0.002(4) 0.000(4)
C14A 0.028(5) 0.043(6) 0.080(7) -0.012(5) -0.012(5) 0.010(4)
C15A 0.046(5) 0.031(5) 0.067(6) -0.009(5) -0.017(5) 0.016(4)
C16A 0.037(5) 0.033(4) 0.058(6) -0.001(4) -0.007(4) 0.004(4)
C1B 0.049(5) 0.030(5) 0.054(6) 0.003(4) 0.007(5) -0.007(4)
O11B 0.031(3) 0.040(3) 0.053(4) 0.002(3) -0.002(3) -0.002(3)
O12B 0.028(3) 0.059(4) 0.067(4) -0.002(3) -0.001(3) -0.001(3)
C2B 0.070(7) 0.071(7) 0.091(9) 0.009(7) 0.030(7) -0.010(6)
Cl1C 0.0502(14) 0.0598(16) 0.0585(16) 0.0068(14) 0.0069(12) -0.0003(12)
O1C 0.208(12) 0.200(12) 0.090(7) -0.044(7) 0.067(7) -0.159(10)
O2C 0.158(8) 0.067(6) 0.083(6) -0.005(5) 0.001(5) -0.018(6)
O3C 0.164(11) 0.238(15) 0.129(9) 0.072(8) 0.039(7) 0.131(11)
O4C 0.048(4) 0.124(7) 0.053(5) 0.024(4) 0.010(3) -0.008(4)

loop_
_atom_type_symbol
_atom_type_description
_atom_type_scat_dispersion_real
_atom_type_scat_dispersion_imag
_atom_type_scat_source
C C 0.0033 0.0016 'International Tables Vol C Tables 4.2.6.8 and 6.1.1.4'
H H 0.0000 0.0000 'International Tables Vol C Tables 4.2.6.8 and 6.1.1.4'
N N 0.0061 0.0033 'International Tables Vol C Tables 4.2.6.8 and 6.1.1.4'
O O 0.0106 0.0060 'International Tables Vol C Tables 4.2.6.8 and 6.1.1.4'
Cl Cl 0.1484 0.1585 'International Tables Vol C Tables 4.2.6.8 and 6.1.1.4'
Pb Pb -3.3944 10.1111 'International Tables Vol C Tables 4.2.6.8 and 6.1.1.4'

loop_
_geom_angle_atom_site_label_1
_geom_angle_atom_site_label_2
_geom_angle_atom_site_label_3
_geom_angle
_geom_angle_site_symmetry_1
_geom_angle_site_symmetry_3
O11B Pb1 O12B 53.22(19) . .
O11B Pb1 O7A 75.0(2) . .
O12B Pb1 O7A 123.3(2) . .
O11B Pb1 N12A 89.0(2) . .
O12B Pb1 N12A 82.9(2) . .
O7A Pb1 N12A 121.23(17) . .
O11B Pb1 N9A 81.49(19) . .
O12B Pb1 N9A 122.48(19) . .
O7A Pb1 N9A 61.31(17) . .
N12A Pb1 N9A 60.52(18) . .
O11B Pb1 N1A 75.1(2) . 2_566
O12B Pb1 N1A 72.24(19) . 2_566
O7A Pb1 N1A 73.65(17) . 2_566
N12A Pb1 N1A 155.1(2) . 2_566
N9A Pb1 N1A 133.23(18) . 2_566
O11B Pb1 C1B 27.3(2) . .
O12B Pb1 C1B 26.2(2) . .
O7A Pb1 C1B 98.7(2) . .
N12A Pb1 C1B 88.3(2) . .
N9A Pb1 C1B 104.8(2) . .
N1A Pb1 C1B 68.8(2) 2_566 .
C6A N1A C2A 118.1(7) . .
C6A N1A Pb1 121.8(5) . 2_466
C2A N1A Pb1 119.3(5) . 2_466
N1A C2A C3A 122.4(7) . .
N1A C2A H2A 118.8 . .
C3A C2A H2A 118.8 . .
C4A C3A C2A 118.6(7) . .
C4A C3A C7A 122.8(7) . .
C2A C3A C7A 118.6(7) . .
C3A C4A C5A 118.9(8) . .
C3A C4A H4A 120.6 . .
C5A C4A H4A 120.6 . .
C6A C5A C4A 118.4(8) . .
C6A C5A H5A 120.8 . .
C4A C5A H5A 120.8 . .
N1A C6A C5A 123.6(8) . .
N1A C6A H6A 118.2 . .
C5A C6A H6A 118.2 . .
O7A C7A N8A 122.1(7) . .
O7A C7A C3A 121.6(7) . .
N8A C7A C3A 116.3(6) . .
C7A O7A Pb1 121.8(5) . .
N9A N8A C7A 116.8(6) . .
N9A N8A H8A 121.6 . .
C7A N8A H8A 121.6 . .
C10A N9A N8A 118.6(6) . .
C10A N9A Pb1 122.4(5) . .
N8A N9A Pb1 117.5(4) . .
N9A C10A C101 124.2(7) . .
N9A C10A C11A 114.6(6) . .
C101 C10A C11A 121.2(7) . .
C10A C101 H10C 109.5 . .
C10A C101 H10B 109.5 . .
H10C C101 H10B 109.5 . .
C10A C101 H10A 109.5 . .
H10C C101 H10A 109.5 . .
H10B C101 H10A 109.5 . .
N12A C11A C16A 121.6(7) . .
N12A C11A C10A 116.7(7) . .
C16A C11A C10A 121.7(7) . .
C11A N12A C13A 119.6(7) . .
C11A N12A Pb1 119.8(5) . .
C13A N12A Pb1 117.3(6) . .
N12A C13A C14A 121.2(8) . .
N12A C13A H13A 119.4 . .
C14A C13A H13A 119.4 . .
C15A C14A C13A 118.5(8) . .
C15A C14A H14A 120.8 . .
C13A C14A H14A 120.8 . .
C14A C15A C16A 120.1(8) . .
C14A C15A H15A 120.0 . .
C16A C15A H15A 120.0 . .
C11A C16A C15A 118.9(8) . .
C11A C16A H16A 120.5 . .
C15A C16A H16A 120.5 . .
O12B C1B O11B 120.7(8) . .
O12B C1B C2B 121.5(9) . .
O11B C1B C2B 117.8(8) . .
O12B C1B Pb1 64.1(5) . .
O11B C1B Pb1 57.7(4) . .
C2B C1B Pb1 166.7(7) . .
C1B O11B Pb1 95.0(5) . .
C1B O12B Pb1 89.7(5) . .
C1B C2B H2B3 109.5 . .
C1B C2B H2B2 109.5 . .
H2B3 C2B H2B2 109.5 . .
C1B C2B H2B1 109.5 . .
H2B3 C2B H2B1 109.5 . .
H2B2 C2B H2B1 109.5 . .
O1C Cl1C O2C 109.4(6) . .
O1C Cl1C O4C 110.1(5) . .
O2C Cl1C O4C 112.3(5) . .
O1C Cl1C O3C 111.7(9) . .
O2C Cl1C O3C 103.4(7) . .
O4C Cl1C O3C 109.8(5) . .

loop_
_geom_bond_atom_site_label_1
_geom_bond_atom_site_label_2
_geom_bond_distance
_geom_bond_site_symmetry_2
Pb1 O11B 2.373(5) .
Pb1 O12B 2.516(6) .
Pb1 O7A 2.572(5) .
Pb1 N12A 2.612(7) .
Pb1 N9A 2.632(6) .
Pb1 N1A 2.755(7) 2_566
Pb1 C1B 2.798(9) .
N1A C6A 1.307(10) .
N1A C2A 1.339(9) .
N1A Pb1 2.754(7) 2_466
C2A C3A 1.375(10) .
C2A H2A 0.9300 .
C3A C4A 1.368(11) .
C3A C7A 1.482(9) .
C4A C5A 1.382(11) .
C4A H4A 0.9300 .
C5A C6A 1.364(11) .
C5A H5A 0.9300 .
C6A H6A 0.9300 .
C7A O7A 1.239(8) .
C7A N8A 1.371(9) .
N8A N9A 1.371(7) .
N8A H8A 0.8800 .
N9A C10A 1.290(9) .
C10A C101 1.475(10) .
C10A C11A 1.508(10) .
C101 H10C 0.9600 .
C101 H10B 0.9600 .
C101 H10A 0.9600 .
C11A N12A 1.324(10) .
C11A C16A 1.380(10) .
N12A C13A 1.357(10) .
C13A C14A 1.391(12) .
C13A H13A 0.9300 .
C14A C15A 1.359(12) .
C14A H14A 0.9300 .
C15A C16A 1.384(10) .
C15A H15A 0.9300 .
C16A H16A 0.9300 .
C1B O12B 1.235(10) .
C1B O11B 1.288(11) .
C1B C2B 1.551(12) .
C2B H2B3 0.9600 .
C2B H2B2 0.9600 .
C2B H2B1 0.9600 .
Cl1C O1C 1.346(8) .
Cl1C O2C 1.392(8) .
Cl1C O4C 1.409(6) .
Cl1C O3C 1.432(10) .

loop_
_geom_hbond_atom_site_label_D
_geom_hbond_atom_site_label_H
_geom_hbond_atom_site_label_A
_geom_hbond_distance_DH
_geom_hbond_distance_HA
_geom_hbond_distance_DA
_geom_hbond_angle_DHA
_geom_hbond_site_symmetry_A
C5A H5A O4C 0.93 2.50 3.309(10) 145.9 1_455
C6A H6A O7A 0.93 2.42 3.106(10) 130.0 2_466
N8A H8A O11B 0.88 2.15 2.923(8) 146.1 5_666
C101 H10C O11B 0.96 2.59 3.419(10) 144.2 5_666
C16A H16A O2C 0.93 2.60 3.519(13) 171.0 6_755

loop_
_geom_torsion_atom_site_label_1
_geom_torsion_atom_site_label_2
_geom_torsion_atom_site_label_3
_geom_torsion_atom_site_label_4
_geom_torsion
_geom_torsion_site_symmetry_1
C6A N1A C2A C3A 1.7(12) .
Pb1 N1A C2A C3A 171.5(6) 2_466
N1A C2A C3A C4A -4.1(12) .
N1A C2A C3A C7A 179.4(7) .
C2A C3A C4A C5A 3.4(12) .
C7A C3A C4A C5A 179.7(7) .
C3A C4A C5A C6A -0.5(13) .
C2A N1A C6A C5A 1.5(13) .
Pb1 N1A C6A C5A -168.1(7) 2_466
C4A C5A C6A N1A -2.1(14) .
C4A C3A C7A O7A -154.3(8) .
C2A C3A C7A O7A 22.1(12) .
C4A C3A C7A N8A 26.7(11) .
C2A C3A C7A N8A -157.0(7) .
N8A C7A O7A Pb1 -7.7(11) .
C3A C7A O7A Pb1 173.3(5) .
O7A C7A N8A N9A 3.2(11) .
C3A C7A N8A N9A -177.8(6) .
C7A N8A N9A C10A 168.9(7) .
C7A N8A N9A Pb1 2.6(8) .
N8A N9A C10A C101 -1.1(12) .
Pb1 N9A C10A C101 164.5(6) .
N8A N9A C10A C11A 179.2(6) .
Pb1 N9A C10A C11A -15.2(9) .
N9A C10A C11A N12A -5.3(10) .
C101 C10A C11A N12A 175.0(8) .
N9A C10A C11A C16A 174.8(7) .
C101 C10A C11A C16A -4.8(11) .
C16A C11A N12A C13A 2.1(12) .
C10A C11A N12A C13A -177.8(8) .
C16A C11A N12A Pb1 -157.0(6) .
C10A C11A N12A Pb1 23.1(8) .
C11A N12A C13A C14A -1.1(13) .
Pb1 N12A C13A C14A 158.6(7) .
N12A C13A C14A C15A -1.6(14) .
C13A C14A C15A C16A 3.1(13) .
N12A C11A C16A C15A -0.6(12) .
C10A C11A C16A C15A 179.3(7) .
C14A C15A C16A C11A -2.1(13) .
O12B C1B O11B Pb1 12.0(8) .
C2B C1B O11B Pb1 -165.6(7) .
O11B C1B O12B Pb1 -11.2(7) .
C2B C1B O12B Pb1 166.2(8) .
